data_1538525
loop_
_publ_author_name
'Revenko, M.D.'
'Petrenko, P.A.'
'Kozlenko, A.A.'
'Simonov, Yu.A.'
'Grosu, P.N.'
'Lipkowski, J.'
'Abu Daiikh, U.'

_publ_section_title
;
 Synthesis and structure of a new heteropolytungstate with the central
 vanadium(IV) atom
;
_journal_name_full 'Zhurnal Neorganicheskoi Khimii'
_journal_page_first 387
_journal_page_last 394
_journal_volume 48
_journal_year 2003
_chemical_formula_sum 'H29 Na O53 V W12'
_chemical_name_systematic 'Na H3 (V W12 O40) (H2 O)13'
_space_group_IT_number 2
_symmetry_space_group_name_Hall '-P 1'
_symmetry_space_group_name_H-M 'P -1'
_cell_angle_alpha 118.6534
_cell_angle_beta 93.0544
_cell_angle_gamma 110.871
_cell_formula_units_Z 2
_cell_length_a 13.9162
_cell_length_b 14.0379
_cell_length_c 14.0873
_cell_volume 2170.606
_citation_journal_id_ASTM ZNOKAQ
_cod_data_source_file Revenko_ZNOKAQ_2003_436.cif
_cod_data_source_block H29Na1O53V1W12
_cod_original_formula_sum 'H29 Na1 O53 V1 W12'
_cod_database_code 1538525

loop_
_symmetry_equiv_pos_as_xyz
x,y,z
-x,-y,-z

loop_
_atom_site_label
_atom_site_type_symbol
_atom_site_fract_x
_atom_site_fract_y
_atom_site_fract_z
_atom_site_occupancy
_atom_site_U_iso_or_equiv
O7 O-2 0.446 -0.174 -0.151 1 0.0
O18 O-2 0.938 -0.081 -0.134 1 0.0
O47 O-2 0.52 0.325 0.073 1 0.0
O40 O-2 0.457 0.147 -0.276 1 0.0
O23 O-2 0.653 0.174 -0.325 1 0.0
O33 O-2 0.463 -0.283 -0.583 1 0.0
O19 O-2 0.827 -0.028 -0.242 1 0.0
O2 O-2 0.758 0.278 0.069 1 0.0
O11 O-2 0.663 0.003 -0.269 1 0.0
O43 O-2 0.363 0.12 -0.092 1 0.0
O31 O-2 0.023 0.152 -0.066 1 0.0
O50 O-2 0.953 0.509 0.333 1 0.0
W12 W+6 0.5491 0.0988 -0.27 1 0.0
O28 O-2 0.027 0.302 -0.124 1 0.0
O4 O-2 0.81 0.008 -0.025 1 0.0
O1 O-2 0.763 0.15 0.172 1 0.0
O29 O-2 0.948 0.315 -0.292 1 0.0
W7 W+6 0.0137 0.0123 -0.1945 1 0.0
O54 O-2 0.718 0.502 -0.401 0.5 0.0
O51 O-2 0.48 0.462 0.251 0.5 0.0
O46 O-2 0.754 0.217 0.391 1 0.0
O27 O-2 0.03 0.102 -0.267 1 0.0
O25 O-2 0.83 0.117 -0.299 1 0.0
O12 O-2 0.766 0.468 0.045 1 0.0
O20 O-2 0.786 -0.06 -0.645 1 0.0
O14 O-2 0.819 0.344 -0.156 1 0.0
W6 W+6 0.0186 0.2232 -0.2811 1 0.0
W11 W+6 0.0082 0.301 0.0076 1 0.0
O48 O-2 0.728 0.431 0.274 1 0.0
O32 O-2 0.945 -0.134 -0.343 1 0.0
O44 O-2 0.523 0.409 -0.054 1 0.0
O52 O-2 0.432 0.446 0.405 0.5 0.0
Na1 Na+1 0.348 0.231 -0.187 1 0.0
O36 O-2 0.788 -0.342 -0.527 1 0.0
O42 O-2 0.357 0.336 -0.269 1 0.0
O55 O-2 0.744 0.418 -0.558 0.5 0.0
O13 O-2 0.645 0.224 -0.124 1 0.0
W10 W+6 0.7955 0.267 -0.3147 1 0.0
O26 O-2 0.144 0.304 -0.282 1 0.0
O39 O-2 0.131 0.402 0.103 1 0.0
O9 O-2 0.49 0.003 -0.206 1 0.0
O17 O-2 0.77 -0.252 -0.308 1 0.0
W3 W+6 0.7843 0.3422 -0.0268 1 0.0
W5 W+6 0.8001 0.0012 -0.5046 1 0.0
O3 O-2 0.642 0.04 -0.051 1 0.0
V1 V+4 0.7853 0.0647 -0.2286 1 0.0
W4 W+6 0.7856 -0.1437 -0.1522 1 0.0
O34 O-2 0.653 -0.227 -0.443 1 0.0
O16 O-2 0.766 -0.234 -0.1 1 0.0
O49 O-2 0.058 0.365 0.326 1 0.0
O53 O-2 0.037 0.702 0.44 1 0.0
O15 O-2 0.933 0.399 0.035 1 0.0
O10 O-2 0.644 -0.163 -0.194 1 0.0
W8 W+6 0.5537 -0.1665 -0.4578 1 0.0
O41 O-2 0.27 0.32 -0.06 1 0.0
O5 O-2 0.931 0.248 0.096 1 0.0
O37 O-2 0.783 0.369 -0.341 1 0.0
W1 W+6 0.7807 0.1444 0.0508 1 0.0
O22 O-2 0.824 -0.109 -0.478 1 0.0
O45 O-2 0.358 0.549 0.184 1 0.0
O35 O-2 0.497 -0.051 -0.414 1 0.0
O24 O-2 0.949 0.109 -0.437 1 0.0
O21 O-2 0.775 0.141 -0.465 1 0.0
O30 O-2 0.137 0.019 -0.167 1 0.0
W2 W+6 0.5441 -0.0978 -0.1906 1 0.0
W9 W+6 0.7962 -0.2106 -0.4191 1 0.0
O38 O-2 0.658 -0.075 -0.501 1 0.0
O8 O-2 0.495 -0.202 -0.354 1 0.0
O6 O-2 0.825 0.168 -0.105 1 0.0
